data_7130238
loop_
_publ_author_name
'Yox, Philip'
'Porter, Andrew P.'
'Dorn, Rick W.'
'Kyveryga, Victoria'
'Rossini, Aaron J.'
'Kovnir, Kirill'

_publ_section_title
;
 Semiconducting silicon--phosphorus frameworks for caging exotic
 polycations
;
_journal_name_full 'Chemical Communications'
_journal_paper_doi 10.1039/D2CC02304K
_journal_year 2022
_chemical_formula_sum 'Br Cs P20 Si12 Sr6'
_chemical_formula_weight 1695.02
_space_group_crystal_system cubic
_space_group_IT_number 225
_space_group_name_Hall '-F 4 2 3'
_space_group_name_H-M_alt 'F m -3 m'
_audit_creation_method SHELXL-2018/3
_audit_update_record
;
2022-04-22 deposited with the CCDC.	2022-06-02 downloaded from the CCDC.
;
_cell_angle_alpha 90
_cell_angle_beta 90
_cell_angle_gamma 90
_cell_formula_units_Z 4
_cell_length_a 15.6447(5)
_cell_length_b 15.6447(5)
_cell_length_c 15.6447(5)
_cell_measurement_reflns_used 8559
_cell_measurement_temperature 100(2)
_cell_measurement_theta_max 33.7
_cell_measurement_theta_min 2.25
_cell_volume 3829.1(2)
_computing_structure_refinement 'SHELXL-2018/3 (Sheldrick, 2018)'
_computing_structure_solution 'SHELXT 2014/5 (Sheldrick, 2014)'
_diffrn_ambient_temperature 100(2)
_diffrn_measured_fraction_theta_full 0.995
_diffrn_measured_fraction_theta_max 0.996
_diffrn_measurement_device_type 'Bruker Venture D8 Photon CMOS detector'
_diffrn_measurement_method 'profile data from \w scans'
_diffrn_radiation_type MoK\a
_diffrn_radiation_wavelength 0.71073
_diffrn_reflns_av_R_equivalents 0.0421
_diffrn_reflns_av_unetI/netI 0.0147
_diffrn_reflns_Laue_measured_fraction_full 0.995
_diffrn_reflns_Laue_measured_fraction_max 0.996
_diffrn_reflns_limit_h_max 20
_diffrn_reflns_limit_h_min -20
_diffrn_reflns_limit_k_max 20
_diffrn_reflns_limit_k_min -16
_diffrn_reflns_limit_l_max 20
_diffrn_reflns_limit_l_min -15
_diffrn_reflns_number 5940
_diffrn_reflns_point_group_measured_fraction_full 0.995
_diffrn_reflns_point_group_measured_fraction_max 0.996
_diffrn_reflns_theta_full 25.242
_diffrn_reflns_theta_max 27.419
_diffrn_reflns_theta_min 2.255
_diffrn_source 'fine focus sealed tube'
_exptl_absorpt_coefficient_mu 11.501
_exptl_absorpt_correction_T_max 0.75
_exptl_absorpt_correction_T_min 0.63
_exptl_absorpt_correction_type multi-scan
_exptl_absorpt_process_details SADABS
_exptl_crystal_colour 'translucent red'
_exptl_crystal_density_diffrn 2.940
_exptl_crystal_description block
_exptl_crystal_F_000 3144
_exptl_crystal_size_max 0.084
_exptl_crystal_size_mid 0.077
_exptl_crystal_size_min 0.046
_refine_diff_density_max 0.678
_refine_diff_density_min -1.260
_refine_diff_density_rms 0.073
_refine_ls_extinction_coef 0.000097(13)
_refine_ls_extinction_expression Fc^*^=kFc[1+0.001xFc^2^\l^3^/sin(2\q)]^-1/4^
_refine_ls_extinction_method 'SHELXL-2018/3 (Sheldrick 2018)'
_refine_ls_goodness_of_fit_ref 1.129
_refine_ls_hydrogen_treatment undef
_refine_ls_matrix_type full
_refine_ls_number_parameters 19
_refine_ls_number_reflns 270
_refine_ls_number_restraints 0
_refine_ls_restrained_S_all 1.129
_refine_ls_R_factor_all 0.0129
_refine_ls_R_factor_gt 0.0122
_refine_ls_shift/su_max 0.000
_refine_ls_shift/su_mean 0.000
_refine_ls_structure_factor_coef Fsqd
_refine_ls_weighting_details 'w=1/[\s^2^(Fo^2^)+(0.0078P)^2^+16.2343P] where P=(Fo^2^+2Fc^2^)/3'
_refine_ls_weighting_scheme calc
_refine_ls_wR_factor_gt 0.0278
_refine_ls_wR_factor_ref 0.0280
_reflns_Friedel_coverage 0.000
_reflns_number_gt 259
_reflns_number_total 270
_reflns_threshold_expression 'I > 2\s(I)'
_cod_data_source_file d2cc02304k2.cif
_cod_data_source_block Fm3m_aMixed_CCDC1
_cod_original_cell_volume 3829.1(4)
_cod_database_code 7130238
_shelx_shelxl_version_number 2018/3
_shelx_space_group_comment
;
The symmetry employed for this shelxl refinement is uniquely defined
by the following loop, which should always be used as a source of
symmetry information in preference to the above space-group names.
They are only intended as comments.
;

loop_
_space_group_symop_operation_xyz
'x, y, z'
'-x, -y, z'
'-x, y, -z'
'x, -y, -z'
'z, x, y'
'z, -x, -y'
'-z, -x, y'
'-z, x, -y'
'y, z, x'
'-y, z, -x'
'y, -z, -x'
'-y, -z, x'
'y, x, -z'
'-y, -x, -z'
'y, -x, z'
'-y, x, z'
'x, z, -y'
'-x, z, y'
'-x, -z, -y'
'x, -z, y'
'z, y, -x'
'z, -y, x'
'-z, y, x'
'-z, -y, -x'
'x, y+1/2, z+1/2'
'-x, -y+1/2, z+1/2'
'-x, y+1/2, -z+1/2'
'x, -y+1/2, -z+1/2'
'z, x+1/2, y+1/2'
'z, -x+1/2, -y+1/2'
'-z, -x+1/2, y+1/2'
'-z, x+1/2, -y+1/2'
'y, z+1/2, x+1/2'
'-y, z+1/2, -x+1/2'
'y, -z+1/2, -x+1/2'
'-y, -z+1/2, x+1/2'
'y, x+1/2, -z+1/2'
'-y, -x+1/2, -z+1/2'
'y, -x+1/2, z+1/2'
'-y, x+1/2, z+1/2'
'x, z+1/2, -y+1/2'
'-x, z+1/2, y+1/2'
'-x, -z+1/2, -y+1/2'
'x, -z+1/2, y+1/2'
'z, y+1/2, -x+1/2'
'z, -y+1/2, x+1/2'
'-z, y+1/2, x+1/2'
'-z, -y+1/2, -x+1/2'
'x+1/2, y, z+1/2'
'-x+1/2, -y, z+1/2'
'-x+1/2, y, -z+1/2'
'x+1/2, -y, -z+1/2'
'z+1/2, x, y+1/2'
'z+1/2, -x, -y+1/2'
'-z+1/2, -x, y+1/2'
'-z+1/2, x, -y+1/2'
'y+1/2, z, x+1/2'
'-y+1/2, z, -x+1/2'
'y+1/2, -z, -x+1/2'
'-y+1/2, -z, x+1/2'
'y+1/2, x, -z+1/2'
'-y+1/2, -x, -z+1/2'
'y+1/2, -x, z+1/2'
'-y+1/2, x, z+1/2'
'x+1/2, z, -y+1/2'
'-x+1/2, z, y+1/2'
'-x+1/2, -z, -y+1/2'
'x+1/2, -z, y+1/2'
'z+1/2, y, -x+1/2'
'z+1/2, -y, x+1/2'
'-z+1/2, y, x+1/2'
'-z+1/2, -y, -x+1/2'
'x+1/2, y+1/2, z'
'-x+1/2, -y+1/2, z'
'-x+1/2, y+1/2, -z'
'x+1/2, -y+1/2, -z'
'z+1/2, x+1/2, y'
'z+1/2, -x+1/2, -y'
'-z+1/2, -x+1/2, y'
'-z+1/2, x+1/2, -y'
'y+1/2, z+1/2, x'
'-y+1/2, z+1/2, -x'
'y+1/2, -z+1/2, -x'
'-y+1/2, -z+1/2, x'
'y+1/2, x+1/2, -z'
'-y+1/2, -x+1/2, -z'
'y+1/2, -x+1/2, z'
'-y+1/2, x+1/2, z'
'x+1/2, z+1/2, -y'
'-x+1/2, z+1/2, y'
'-x+1/2, -z+1/2, -y'
'x+1/2, -z+1/2, y'
'z+1/2, y+1/2, -x'
'z+1/2, -y+1/2, x'
'-z+1/2, y+1/2, x'
'-z+1/2, -y+1/2, -x'
'-x, -y, -z'
'x, y, -z'
'x, -y, z'
'-x, y, z'
'-z, -x, -y'
'-z, x, y'
'z, x, -y'
'z, -x, y'
'-y, -z, -x'
'y, -z, x'
'-y, z, x'
'y, z, -x'
'-y, -x, z'
'y, x, z'
'-y, x, -z'
'y, -x, -z'
'-x, -z, y'
'x, -z, -y'
'x, z, y'
'-x, z, -y'
'-z, -y, x'
'-z, y, -x'
'z, -y, -x'
'z, y, x'
'-x, -y+1/2, -z+1/2'
'x, y+1/2, -z+1/2'
'x, -y+1/2, z+1/2'
'-x, y+1/2, z+1/2'
'-z, -x+1/2, -y+1/2'
'-z, x+1/2, y+1/2'
'z, x+1/2, -y+1/2'
'z, -x+1/2, y+1/2'
'-y, -z+1/2, -x+1/2'
'y, -z+1/2, x+1/2'
'-y, z+1/2, x+1/2'
'y, z+1/2, -x+1/2'
'-y, -x+1/2, z+1/2'
'y, x+1/2, z+1/2'
'-y, x+1/2, -z+1/2'
'y, -x+1/2, -z+1/2'
'-x, -z+1/2, y+1/2'
'x, -z+1/2, -y+1/2'
'x, z+1/2, y+1/2'
'-x, z+1/2, -y+1/2'
'-z, -y+1/2, x+1/2'
'-z, y+1/2, -x+1/2'
'z, -y+1/2, -x+1/2'
'z, y+1/2, x+1/2'
'-x+1/2, -y, -z+1/2'
'x+1/2, y, -z+1/2'
'x+1/2, -y, z+1/2'
'-x+1/2, y, z+1/2'
'-z+1/2, -x, -y+1/2'
'-z+1/2, x, y+1/2'
'z+1/2, x, -y+1/2'
'z+1/2, -x, y+1/2'
'-y+1/2, -z, -x+1/2'
'y+1/2, -z, x+1/2'
'-y+1/2, z, x+1/2'
'y+1/2, z, -x+1/2'
'-y+1/2, -x, z+1/2'
'y+1/2, x, z+1/2'
'-y+1/2, x, -z+1/2'
'y+1/2, -x, -z+1/2'
'-x+1/2, -z, y+1/2'
'x+1/2, -z, -y+1/2'
'x+1/2, z, y+1/2'
'-x+1/2, z, -y+1/2'
'-z+1/2, -y, x+1/2'
'-z+1/2, y, -x+1/2'
'z+1/2, -y, -x+1/2'
'z+1/2, y, x+1/2'
'-x+1/2, -y+1/2, -z'
'x+1/2, y+1/2, -z'
'x+1/2, -y+1/2, z'
'-x+1/2, y+1/2, z'
'-z+1/2, -x+1/2, -y'
'-z+1/2, x+1/2, y'
'z+1/2, x+1/2, -y'
'z+1/2, -x+1/2, y'
'-y+1/2, -z+1/2, -x'
'y+1/2, -z+1/2, x'
'-y+1/2, z+1/2, x'
'y+1/2, z+1/2, -x'
'-y+1/2, -x+1/2, z'
'y+1/2, x+1/2, z'
'-y+1/2, x+1/2, -z'
'y+1/2, -x+1/2, -z'
'-x+1/2, -z+1/2, y'
'x+1/2, -z+1/2, -y'
'x+1/2, z+1/2, y'
'-x+1/2, z+1/2, -y'
'-z+1/2, -y+1/2, x'
'-z+1/2, y+1/2, -x'
'z+1/2, -y+1/2, -x'
'z+1/2, y+1/2, x'

loop_
_atom_site_label
_atom_site_type_symbol
_atom_site_fract_x
_atom_site_fract_y
_atom_site_fract_z
_atom_site_U_iso_or_equiv
_atom_site_adp_type
_atom_site_occupancy
_atom_site_site_symmetry_order
_atom_site_calc_flag
_atom_site_refinement_flags_posn
_atom_site_refinement_flags_adp
_atom_site_refinement_flags_occupancy
_atom_site_disorder_assembly
_atom_site_disorder_group
Cs1 Cs 0.500000 0.500000 0.500000 0.00652(15) Uani 1 48 d S T P . .
Sr1 Sr 0.500000 0.22618(2) 0.500000 0.00757(13) Uani 1 8 d S T P . .
Br1 Br 0.500000 0.000000 0.500000 0.0165(3) Uani 1 48 d S T P . .
P1 P 0.500000 0.32918(3) 0.67082(3) 0.00439(17) Uani 1 4 d S T P . .
P2 P 0.33627(3) 0.16373(3) 0.66373(3) 0.0048(2) Uani 1 6 d S T P . .
Si1 Si 0.41240(5) 0.250000 0.750000 0.00380(17) Uani 1 4 d S T P . .

loop_
_atom_site_aniso_label
_atom_site_aniso_U_11
_atom_site_aniso_U_22
_atom_site_aniso_U_33
_atom_site_aniso_U_23
_atom_site_aniso_U_13
_atom_site_aniso_U_12
Cs1 0.00652(15) 0.00652(15) 0.00652(15) 0.000 0.000 0.000
Sr1 0.00750(15) 0.0077(2) 0.00750(15) 0.000 0.000 0.000
Br1 0.0165(3) 0.0165(3) 0.0165(3) 0.000 0.000 0.000
P1 0.0032(3) 0.0050(2) 0.0050(2) 0.0018(3) 0.000 0.000
P2 0.0048(2) 0.0048(2) 0.0048(2) 0.00044(18) -0.00044(18) -0.00044(18)
Si1 0.0028(3) 0.0043(2) 0.0043(2) 0.0008(3) 0.000 0.000

loop_
_atom_type_symbol
_atom_type_description
_atom_type_scat_dispersion_real
_atom_type_scat_dispersion_imag
_atom_type_scat_source
Br Br -0.2901 2.4595 'International Tables Vol C Tables 4.2.6.8 and 6.1.1.4'
Cs Cs -0.3680 2.1192 'International Tables Vol C Tables 4.2.6.8 and 6.1.1.4'
P P 0.1023 0.0942 'International Tables Vol C Tables 4.2.6.8 and 6.1.1.4'
Si Si 0.0817 0.0704 'International Tables Vol C Tables 4.2.6.8 and 6.1.1.4'
Sr Sr -1.5307 3.2498 'International Tables Vol C Tables 4.2.6.8 and 6.1.1.4'

loop_
_geom_angle_atom_site_label_1
_geom_angle_atom_site_label_2
_geom_angle_atom_site_label_3
_geom_angle
_geom_angle_site_symmetry_1
_geom_angle_site_symmetry_3
_geom_angle_publ_flag
P1 Cs1 P1 180.0 106_565 10_656 ?
P1 Cs1 P1 60.0 106_565 102_655 ?
P1 Cs1 P1 120.0 10_656 102_655 ?
P1 Cs1 P1 120.0 106_565 6_566 ?
P1 Cs1 P1 60.0 10_656 6_566 ?
P1 Cs1 P1 180.0 102_655 6_566 ?
P1 Cs1 P1 60.0 106_565 98_556 ?
P1 Cs1 P1 120.0 10_656 98_556 ?
P1 Cs1 P1 60.0 102_655 98_556 ?
P1 Cs1 P1 120.0 6_566 98_556 ?
P1 Cs1 P1 120.0 106_565 2_665 ?
P1 Cs1 P1 60.0 10_656 2_665 ?
P1 Cs1 P1 120.0 102_655 2_665 ?
P1 Cs1 P1 60.0 6_566 2_665 ?
P1 Cs1 P1 180.0 98_556 2_665 ?
P1 Cs1 P1 60.0 106_565 . ?
P1 Cs1 P1 120.0 10_656 . ?
P1 Cs1 P1 120.0 102_655 . ?
P1 Cs1 P1 60.0 6_566 . ?
P1 Cs1 P1 90.0 98_556 . ?
P1 Cs1 P1 90.0 2_665 . ?
P1 Cs1 P1 90.0 106_565 105_666 ?
P1 Cs1 P1 90.0 10_656 105_666 ?
P1 Cs1 P1 120.0 102_655 105_666 ?
P1 Cs1 P1 60.0 6_566 105_666 ?
P1 Cs1 P1 60.0 98_556 105_666 ?
P1 Cs1 P1 120.0 2_665 105_666 ?
P1 Cs1 P1 60.0 . 105_666 ?
P1 Cs1 P1 120.0 106_565 97_666 ?
P1 Cs1 P1 60.0 10_656 97_666 ?
P1 Cs1 P1 60.0 102_655 97_666 ?
P1 Cs1 P1 120.0 6_566 97_666 ?
P1 Cs1 P1 90.0 98_556 97_666 ?
P1 Cs1 P1 90.0 2_665 97_666 ?
P1 Cs1 P1 180.0 . 97_666 ?
P1 Cs1 P1 120.0 105_666 97_666 ?
P1 Cs1 P1 90.0 106_565 9 ?
P1 Cs1 P1 90.0 10_656 9 ?
P1 Cs1 P1 60.0 102_655 9 ?
P1 Cs1 P1 120.0 6_566 9 ?
P1 Cs1 P1 120.0 98_556 9 ?
P1 Cs1 P1 60.0 2_665 9 ?
P1 Cs1 P1 120.0 . 9 ?
P1 Cs1 P1 180.0 105_666 9 ?
P1 Cs1 P1 60.0 97_666 9 ?
P1 Cs1 P1 60.0 106_565 101_666 ?
P1 Cs1 P1 120.0 10_656 101_666 ?
P1 Cs1 P1 90.0 102_655 101_666 ?
P1 Cs1 P1 90.0 6_566 101_666 ?
P1 Cs1 P1 120.0 98_556 101_666 ?
P1 Cs1 P1 60.0 2_665 101_666 ?
P1 Cs1 P1 60.0 . 101_666 ?
P1 Cs1 P1 120.0 105_666 101_666 ?
P1 Cs1 P1 120.0 97_666 101_666 ?
P1 Cs1 P1 60.0 9 101_666 ?
P1 Cs1 P1 120.0 106_565 5 ?
P1 Cs1 P1 60.0 10_656 5 ?
P1 Cs1 P1 90.0 102_655 5 ?
P1 Cs1 P1 90.0 6_566 5 ?
P1 Cs1 P1 60.0 98_556 5 ?
P1 Cs1 P1 120.0 2_665 5 ?
P1 Cs1 P1 120.0 . 5 ?
P1 Cs1 P1 60.0 105_666 5 ?
P1 Cs1 P1 60.0 97_666 5 ?
P1 Cs1 P1 120.0 9 5 ?
P1 Cs1 P1 180.0 101_666 5 ?
P1 Sr1 P1 74.536(13) 105_666 . ?
P1 Sr1 P1 117.82(3) 105_666 106_565 ?
P1 Sr1 P1 74.536(13) . 106_565 ?
P1 Sr1 P1 74.536(13) 105_666 98_556 ?
P1 Sr1 P1 117.82(3) . 98_556 ?
P1 Sr1 P1 74.536(13) 106_565 98_556 ?
P1 Sr1 Br1 121.089(14) 105_666 . ?
P1 Sr1 Br1 121.089(14) . . ?
P1 Sr1 Br1 121.089(14) 106_565 . ?
P1 Sr1 Br1 121.089(14) 98_556 . ?
P1 Sr1 Cs1 58.911(14) 105_666 . ?
P1 Sr1 Cs1 58.911(14) . . ?
P1 Sr1 Cs1 58.911(14) 106_565 . ?
P1 Sr1 Cs1 58.911(14) 98_556 . ?
Br1 Sr1 Cs1 180.0 . . ?
Sr1 Br1 Sr1 90.0 . 177_556 ?
Sr1 Br1 Sr1 180.0 . 97_656 ?
Sr1 Br1 Sr1 90.0 177_556 97_656 ?
Sr1 Br1 Sr1 90.0 . 29_545 ?
Sr1 Br1 Sr1 90.0 177_556 29_545 ?
Sr1 Br1 Sr1 90.0 97_656 29_545 ?
Sr1 Br1 Sr1 90.0 . 125_655 ?
Sr1 Br1 Sr1 90.0 177_556 125_655 ?
Sr1 Br1 Sr1 90.0 97_656 125_655 ?
Sr1 Br1 Sr1 180.0 29_545 125_655 ?
Sr1 Br1 Sr1 90.0 . 81_545 ?
Sr1 Br1 Sr1 180.0 177_556 81_545 ?
Sr1 Br1 Sr1 90.0 97_656 81_545 ?
Sr1 Br1 Sr1 90.0 29_545 81_545 ?
Sr1 Br1 Sr1 90.0 125_655 81_545 ?
Si1 P1 Si1 76.07(4) 121_656 . ?
Si1 P1 Sr1 100.916(9) 121_656 101_666 ?
Si1 P1 Sr1 100.916(9) . 101_666 ?
Si1 P1 Sr1 100.915(10) 121_656 . ?
Si1 P1 Sr1 100.915(9) . . ?
Sr1 P1 Sr1 152.18(3) 101_666 . ?
Si1 P1 Cs1 141.966(19) 121_656 . ?
Si1 P1 Cs1 141.965(19) . . ?
Sr1 P1 Cs1 76.088(14) 101_666 . ?
Sr1 P1 Cs1 76.089(14) . . ?
Si1 P2 Si1 105.98(3) . 82_546 ?
Si1 P2 Si1 105.98(3) . 78_456 ?
Si1 P2 Si1 105.98(3) 82_546 78_456 ?
P1 Si1 P1 103.93(4) 121_656 . ?
P1 Si1 P2 109.038(13) 121_656 . ?
P1 Si1 P2 109.038(13) . . ?
P1 Si1 P2 109.037(13) 121_656 28_556 ?
P1 Si1 P2 109.037(13) . 28_556 ?
P2 Si1 P2 116.07(5) . 28_556 ?
P1 Si1 Si1 51.965(19) 121_656 121_656 ?
P1 Si1 Si1 51.965(19) . 121_656 ?
P2 Si1 Si1 121.97(3) . 121_656 ?
P2 Si1 Si1 121.96(3) 28_556 121_656 ?

loop_
_geom_bond_atom_site_label_1
_geom_bond_atom_site_label_2
_geom_bond_distance
_geom_bond_site_symmetry_2
_geom_bond_publ_flag
Cs1 P1 3.7794(7) 106_565 ?
Cs1 P1 3.7794(7) 10_656 ?
Cs1 P1 3.7794(7) 102_655 ?
Cs1 P1 3.7794(7) 6_566 ?
Cs1 P1 3.7794(7) 98_556 ?
Cs1 P1 3.7794(7) 2_665 ?
Cs1 P1 3.7794(7) . ?
Cs1 P1 3.7794(7) 105_666 ?
Cs1 P1 3.7794(7) 97_666 ?
Cs1 P1 3.7794(7) 9 ?
Cs1 P1 3.7794(7) 101_666 ?
Cs1 P1 3.7794(7) 5 ?
Sr1 P1 3.1207(3) 105_666 ?
Sr1 P1 3.1207(3) . ?
Sr1 P1 3.1207(3) 106_565 ?
Sr1 P1 3.1207(3) 98_556 ?
Sr1 Br1 3.5385(4) . ?
P1 Si1 2.2241(7) 121_656 ?
P1 Si1 2.2242(7) . ?
P2 Si1 2.2499(5) . ?
P2 Si1 2.2499(5) 82_546 ?
P2 Si1 2.2499(5) 78_456 ?
Si1 Si1 2.7408(15) 121_656 ?
